data_1567680
loop_
_publ_author_name
'Mahawar, Pritam'
'Shukla, Pratima'
'Chandra Joshi, Prakash'
'Singh, Dharmendra'
'Kumar, Hemant'
'Mukherjee, Goutam'
'Nagendran, Selvarajan'

_publ_section_title
;
 Air and water stable germacarbonyl compounds
;
_journal_issue 42
_journal_name_full 'Chemical Science'
_journal_page_first 12382
_journal_page_last 12388
_journal_paper_doi 10.1039/D2SC01869A
_journal_volume 13
_journal_year 2022
_chemical_formula_moiety 'C39 H36 Ge N2 Se'
_chemical_formula_sum 'C39 H36 Ge N2 Se'
_chemical_formula_weight 684.27
_chemical_name_systematic DPMGe(Se)Ph
_space_group_crystal_system monoclinic
_space_group_IT_number 14
_space_group_name_Hall '-P 2yn'
_space_group_name_H-M_alt 'P 1 21/n 1'
_atom_sites_solution_hydrogens geom
_audit_creation_method SHELXL-2014/7
_audit_update_record
;
2021-10-21 deposited with the CCDC.	2022-09-01 downloaded from the CCDC.
;
_cell_angle_alpha 90
_cell_angle_beta 99.6170(10)
_cell_angle_gamma 90
_cell_formula_units_Z 4
_cell_length_a 8.0415(3)
_cell_length_b 21.2170(8)
_cell_length_c 19.7259(7)
_cell_measurement_reflns_used 9779
_cell_measurement_temperature 302(2)
_cell_measurement_theta_max 28.22
_cell_measurement_theta_min 2.30
_cell_volume 3318.3(2)
_computing_cell_refinement 'Bruker SAINT'
_computing_data_collection 'Bruker APEX2'
_computing_data_reduction 'Bruker SAINT'
_computing_molecular_graphics 'Bruker SHELXTL'
_computing_publication_material 'Bruker SHELXTL'
_computing_structure_refinement 'SHELXL-2014 (Sheldrick 2014)'
_computing_structure_solution 'SHELXS-97 (Sheldrick 2008)'
_diffrn_ambient_temperature 302(2)
_diffrn_measured_fraction_theta_full 0.999
_diffrn_measured_fraction_theta_max 0.998
_diffrn_measurement_device_type 'Bruker APEX-II CCD'
_diffrn_measurement_method '\f and \w scans'
_diffrn_radiation_type MoK\a
_diffrn_radiation_wavelength 0.71073
_diffrn_reflns_av_R_equivalents 0.0562
_diffrn_reflns_av_unetI/netI 0.0215
_diffrn_reflns_Laue_measured_fraction_full 0.999
_diffrn_reflns_Laue_measured_fraction_max 0.998
_diffrn_reflns_limit_h_max 10
_diffrn_reflns_limit_h_min -10
_diffrn_reflns_limit_k_max 28
_diffrn_reflns_limit_k_min -28
_diffrn_reflns_limit_l_max 26
_diffrn_reflns_limit_l_min -26
_diffrn_reflns_number 171357
_diffrn_reflns_point_group_measured_fraction_full 0.999
_diffrn_reflns_point_group_measured_fraction_max 0.998
_diffrn_reflns_theta_full 25.242
_diffrn_reflns_theta_max 28.294
_diffrn_reflns_theta_min 2.187
_exptl_absorpt_coefficient_mu 2.049
_exptl_absorpt_correction_T_max 0.782
_exptl_absorpt_correction_T_min 0.649
_exptl_absorpt_correction_type multi-scan
_exptl_crystal_colour GREEN
_exptl_crystal_density_diffrn 1.370
_exptl_crystal_description BLOCK
_exptl_crystal_F_000 1400
_exptl_crystal_size_max 0.24
_exptl_crystal_size_mid 0.18
_exptl_crystal_size_min 0.12
_refine_diff_density_max 0.439
_refine_diff_density_min -0.462
_refine_diff_density_rms 0.042
_refine_ls_extinction_method none
_refine_ls_goodness_of_fit_ref 1.045
_refine_ls_hydrogen_treatment constr
_refine_ls_matrix_type full
_refine_ls_number_parameters 394
_refine_ls_number_reflns 8235
_refine_ls_number_restraints 0
_refine_ls_restrained_S_all 1.045
_refine_ls_R_factor_all 0.0406
_refine_ls_R_factor_gt 0.0311
_refine_ls_shift/su_max 0.002
_refine_ls_shift/su_mean 0.000
_refine_ls_structure_factor_coef Fsqd
_refine_ls_weighting_details 'w=1/[\s^2^(Fo^2^)+(0.0362P)^2^+0.8698P] where P=(Fo^2^+2Fc^2^)/3'
_refine_ls_weighting_scheme calc
_refine_ls_wR_factor_gt 0.0689
_refine_ls_wR_factor_ref 0.0708
_reflns_Friedel_coverage 0.000
_reflns_number_gt 7011
_reflns_number_total 8248
_reflns_threshold_expression 'I > 2\s(I)'
_cod_data_source_file d2sc01869a2.cif
_cod_data_source_block PM190_0m_a
_cod_depositor_comments 'Adding full bibliography for 1567676--1567686.cif.'
_cod_original_sg_symbol_H-M 'P 21/n'
_cod_database_code 1567680
_shelx_shelxl_version_number 2014/7
_shelx_space_group_comment
;
The symmetry employed for this shelxl refinement is uniquely defined
by the following loop, which should always be used as a source of
symmetry information in preference to the above space-group names.
They are only intended as comments.
;

loop_
_space_group_symop_operation_xyz
'x, y, z'
'-x+1/2, y+1/2, -z+1/2'
'-x, -y, -z'
'x-1/2, -y-1/2, z-1/2'

loop_
_atom_site_label
_atom_site_type_symbol
_atom_site_fract_x
_atom_site_fract_y
_atom_site_fract_z
_atom_site_U_iso_or_equiv
_atom_site_adp_type
_atom_site_occupancy
_atom_site_site_symmetry_order
_atom_site_calc_flag
_atom_site_refinement_flags_posn
_atom_site_refinement_flags_adp
_atom_site_refinement_flags_occupancy
_atom_site_disorder_assembly
_atom_site_disorder_group
Ge1 Ge 0.87581(2) 0.53799(2) 0.79191(2) 0.03291(5) Uani 1 1 d . . . . .
Se1 Se 1.14639(2) 0.51727(2) 0.80251(2) 0.05112(6) Uani 1 1 d . . . . .
N2 N 0.72505(17) 0.47843(6) 0.73738(7) 0.0368(3) Uani 1 1 d . . . . .
N1 N 0.79100(17) 0.60800(6) 0.73267(6) 0.0380(3) Uani 1 1 d . . . . .
C34 C 0.7695(2) 0.55093(7) 0.87177(8) 0.0362(3) Uani 1 1 d . . . . .
C39 C 0.8687(2) 0.55214(8) 0.93627(9) 0.0458(4) Uani 1 1 d . . . . .
H39 H 0.9852 0.5482 0.9405 0.055 Uiso 1 1 calc R U . . .
C20 C 0.8343(2) 0.36634(7) 0.86307(9) 0.0440(4) Uani 1 1 d . . . . .
C6 C 0.6571(2) 0.60613(7) 0.67695(8) 0.0434(4) Uani 1 1 d . . . . .
C4 C 0.7206(2) 0.41549(7) 0.74901(8) 0.0403(3) Uani 1 1 d . . . . .
C1 C 0.5883(2) 0.49307(7) 0.68610(8) 0.0396(3) Uani 1 1 d . . . . .
C5 C 0.5597(2) 0.55295(8) 0.65672(8) 0.0408(3) Uani 1 1 d . . . . .
C35 C 0.5963(2) 0.55787(9) 0.86629(10) 0.0489(4) Uani 1 1 d . . . . .
H35 H 0.5283 0.5569 0.8233 0.059 Uiso 1 1 calc R U . . .
C10 C 0.9699(2) 0.69268(7) 0.79895(8) 0.0402(3) Uani 1 1 d . . . . .
C24 C 0.9974(2) 0.36093(7) 0.76970(9) 0.0443(4) Uani 1 1 d . . . . .
C9 C 0.8432(2) 0.66874(8) 0.74101(9) 0.0455(4) Uani 1 1 d . . . . .
C38 C 0.7949(3) 0.55918(10) 0.99472(10) 0.0594(5) Uani 1 1 d . . . . .
H38 H 0.8616 0.5591 1.0380 0.071 Uiso 1 1 calc R U . . .
C21 C 0.9625(3) 0.33335(8) 0.90395(9) 0.0498(4) Uani 1 1 d . . . . .
H21 H 0.9514 0.3240 0.9490 0.060 Uiso 1 1 calc R U . . .
C11 C 0.9119(2) 0.71781(7) 0.85634(9) 0.0417(4) Uani 1 1 d . . . . .
C2 C 0.4988(2) 0.43679(8) 0.66762(10) 0.0513(4) Uani 1 1 d . . . . .
H2 H 0.4018 0.4328 0.6348 0.062 Uiso 1 1 calc R U . . .
C28 C 0.4121(2) 0.56064(8) 0.60067(8) 0.0475(4) Uani 1 1 d . . . . .
C15 C 1.1410(2) 0.69594(8) 0.79403(10) 0.0513(4) Uani 1 1 d . . . . .
C19 C 0.8540(2) 0.38111(7) 0.79543(8) 0.0405(3) Uani 1 1 d . . . . .
C23 C 1.1213(2) 0.32781(8) 0.81287(9) 0.0497(4) Uani 1 1 d . . . . .
H23 H 1.2172 0.3147 0.7962 0.060 Uiso 1 1 calc R U . . .
C3 C 0.5803(3) 0.38912(8) 0.70657(10) 0.0539(5) Uani 1 1 d . . . . .
H3 H 0.5485 0.3469 0.7052 0.065 Uiso 1 1 calc R U . . .
C22 C 1.1059(3) 0.31386(8) 0.88011(9) 0.0508(4) Uani 1 1 d . . . . .
C37 C 0.6238(3) 0.56617(10) 0.98829(11) 0.0636(5) Uani 1 1 d . . . . .
H37 H 0.5747 0.5709 1.0275 0.076 Uiso 1 1 calc R U . . .
C12 C 1.0282(2) 0.74347(9) 0.90888(9) 0.0501(4) Uani 1 1 d . . . . .
H12 H 0.9901 0.7602 0.9471 0.060 Uiso 1 1 calc R U . . .
C25 C 1.0211(3) 0.37571(10) 0.69708(9) 0.0587(5) Uani 1 1 d . . . . .
H25A H 0.9195 0.3658 0.6659 0.088 Uiso 1 1 calc R U . . .
H25B H 1.1125 0.3510 0.6856 0.088 Uiso 1 1 calc R U . . .
H25C H 1.0463 0.4197 0.6935 0.088 Uiso 1 1 calc R U . . .
C26 C 0.6797(3) 0.38563(10) 0.89174(11) 0.0624(5) Uani 1 1 d . . . . .
H26A H 0.6974 0.3777 0.9403 0.094 Uiso 1 1 calc R U . . .
H26B H 0.5844 0.3617 0.8697 0.094 Uiso 1 1 calc R U . . .
H26C H 0.6587 0.4297 0.8834 0.094 Uiso 1 1 calc R U . . .
C7 C 0.6329(3) 0.66790(9) 0.65118(10) 0.0606(5) Uani 1 1 d . . . . .
H7 H 0.5529 0.6805 0.6140 0.073 Uiso 1 1 calc R U . . .
C13 C 1.1984(3) 0.74506(10) 0.90630(11) 0.0586(5) Uani 1 1 d . . . . .
C14 C 1.2512(2) 0.72133(10) 0.84818(12) 0.0608(5) Uani 1 1 d . . . . .
H14 H 1.3655 0.7225 0.8455 0.073 Uiso 1 1 calc R U . . .
C36 C 0.5242(3) 0.56628(10) 0.92472(11) 0.0614(5) Uani 1 1 d . . . . .
H36 H 0.4083 0.5720 0.9208 0.074 Uiso 1 1 calc R U . . .
C33 C 0.2509(3) 0.55219(10) 0.61374(10) 0.0580(5) Uani 1 1 d . . . . .
H33 H 0.2343 0.5402 0.6575 0.070 Uiso 1 1 calc R U . . .
C17 C 0.7273(2) 0.71938(10) 0.86142(12) 0.0603(5) Uani 1 1 d . . . . .
H17A H 0.6641 0.7343 0.8189 0.090 Uiso 1 1 calc R U . . .
H17B H 0.7099 0.7471 0.8981 0.090 Uiso 1 1 calc R U . . .
H17C H 0.6902 0.6777 0.8706 0.090 Uiso 1 1 calc R U . . .
C16 C 1.2051(3) 0.67224(11) 0.73111(13) 0.0807(8) Uani 1 1 d . . . . .
H16A H 1.3190 0.6863 0.7322 0.121 Uiso 1 1 calc R U . . .
H16B H 1.1351 0.6883 0.6906 0.121 Uiso 1 1 calc R U . . .
H16C H 1.2020 0.6270 0.7304 0.121 Uiso 1 1 calc R U . . .
C8 C 0.7478(3) 0.70597(9) 0.69033(11) 0.0659(6) Uani 1 1 d . . . . .
H8 H 0.7604 0.7491 0.6844 0.079 Uiso 1 1 calc R U . . .
C29 C 0.4348(3) 0.57801(11) 0.53462(10) 0.0653(6) Uani 1 1 d . . . . .
H29 H 0.5429 0.5840 0.5249 0.078 Uiso 1 1 calc R U . . .
C27 C 1.2445(3) 0.27892(11) 0.92646(12) 0.0708(6) Uani 1 1 d . . . . .
H27A H 1.2858 0.3044 0.9659 0.106 Uiso 1 1 calc R U . . .
H27B H 1.3349 0.2700 0.9017 0.106 Uiso 1 1 calc R U . . .
H27C H 1.2007 0.2401 0.9412 0.106 Uiso 1 1 calc R U . . .
C32 C 0.1124(3) 0.56137(14) 0.56222(14) 0.0811(7) Uani 1 1 d . . . . .
H32 H 0.0037 0.5558 0.5714 0.097 Uiso 1 1 calc R U . . .
C31 C 0.1375(4) 0.57884(13) 0.49745(13) 0.0870(8) Uani 1 1 d . . . . .
H31 H 0.0451 0.5855 0.4630 0.104 Uiso 1 1 calc R U . . .
C30 C 0.2953(4) 0.58634(14) 0.48347(11) 0.0834(8) Uani 1 1 d . . . . .
H30 H 0.3106 0.5972 0.4392 0.100 Uiso 1 1 calc R U . . .
C18 C 1.3225(4) 0.77231(16) 0.96496(15) 0.0990(9) Uani 1 1 d . . . . .
H18A H 1.2847 0.8132 0.9765 0.149 Uiso 1 1 calc R U . . .
H18B H 1.4313 0.7759 0.9514 0.149 Uiso 1 1 calc R U . . .
H18C H 1.3303 0.7451 1.0042 0.149 Uiso 1 1 calc R U . . .

loop_
_atom_site_aniso_label
_atom_site_aniso_U_11
_atom_site_aniso_U_22
_atom_site_aniso_U_33
_atom_site_aniso_U_23
_atom_site_aniso_U_13
_atom_site_aniso_U_12
Ge1 0.03465(9) 0.02747(8) 0.03502(8) 0.00363(6) 0.00121(6) -0.00121(6)
Se1 0.03535(10) 0.04686(11) 0.07066(13) 0.00603(8) 0.00739(8) -0.00019(7)
N2 0.0420(7) 0.0277(6) 0.0380(7) 0.0007(5) -0.0011(5) -0.0006(5)
N1 0.0465(8) 0.0279(6) 0.0372(6) 0.0049(5) 0.0001(6) -0.0004(5)
C34 0.0408(8) 0.0295(7) 0.0377(7) 0.0014(6) 0.0047(6) -0.0038(6)
C39 0.0484(10) 0.0451(9) 0.0409(8) -0.0027(7) -0.0009(7) -0.0017(7)
C20 0.0561(10) 0.0282(7) 0.0475(9) -0.0008(6) 0.0079(8) -0.0066(7)
C6 0.0543(10) 0.0347(8) 0.0376(8) 0.0051(6) -0.0024(7) 0.0050(7)
C4 0.0481(9) 0.0277(7) 0.0437(8) -0.0003(6) 0.0038(7) -0.0011(6)
C1 0.0434(9) 0.0353(8) 0.0370(7) -0.0018(6) -0.0022(6) 0.0007(7)
C5 0.0475(9) 0.0386(8) 0.0340(7) -0.0011(6) -0.0002(7) 0.0051(7)
C35 0.0427(10) 0.0536(10) 0.0493(9) -0.0003(8) 0.0041(8) -0.0053(8)
C10 0.0447(9) 0.0254(7) 0.0499(9) 0.0062(6) 0.0063(7) -0.0029(6)
C24 0.0572(11) 0.0296(7) 0.0450(8) 0.0007(6) 0.0053(7) 0.0007(7)
C9 0.0591(11) 0.0302(8) 0.0456(9) 0.0053(6) 0.0043(8) -0.0023(7)
C38 0.0810(15) 0.0568(11) 0.0386(9) -0.0069(8) 0.0047(9) -0.0069(10)
C21 0.0677(12) 0.0381(9) 0.0408(8) 0.0028(7) 0.0006(8) -0.0071(8)
C11 0.0387(9) 0.0340(8) 0.0521(9) 0.0060(7) 0.0068(7) 0.0006(6)
C2 0.0510(11) 0.0417(9) 0.0549(10) -0.0089(8) -0.0091(8) -0.0042(8)
C28 0.0577(11) 0.0422(9) 0.0375(8) -0.0041(7) -0.0065(7) 0.0101(8)
C15 0.0561(11) 0.0334(8) 0.0692(12) 0.0019(8) 0.0243(9) -0.0059(7)
C19 0.0494(10) 0.0249(7) 0.0451(8) 0.0006(6) 0.0024(7) -0.0022(6)
C23 0.0545(11) 0.0365(9) 0.0565(10) -0.0009(7) 0.0049(8) 0.0051(7)
C3 0.0599(12) 0.0336(9) 0.0628(11) -0.0046(8) -0.0052(9) -0.0086(8)
C22 0.0600(11) 0.0357(8) 0.0506(10) 0.0015(7) -0.0087(8) -0.0005(8)
C37 0.0809(16) 0.0595(12) 0.0568(12) -0.0114(9) 0.0302(11) -0.0125(11)
C12 0.0548(11) 0.0458(10) 0.0490(9) 0.0010(8) 0.0064(8) -0.0051(8)
C25 0.0773(14) 0.0511(11) 0.0495(10) 0.0017(8) 0.0162(10) 0.0098(10)
C26 0.0694(13) 0.0537(11) 0.0683(12) 0.0075(9) 0.0241(11) -0.0015(10)
C7 0.0848(15) 0.0380(9) 0.0502(10) 0.0109(8) -0.0139(10) 0.0075(9)
C13 0.0496(11) 0.0555(11) 0.0664(12) 0.0052(9) -0.0031(9) -0.0123(9)
C14 0.0395(10) 0.0544(11) 0.0898(15) 0.0058(10) 0.0149(10) -0.0091(8)
C36 0.0502(11) 0.0645(13) 0.0742(14) -0.0079(10) 0.0243(10) -0.0087(10)
C33 0.0577(12) 0.0643(12) 0.0478(10) -0.0074(9) -0.0036(9) 0.0087(10)
C17 0.0430(10) 0.0579(12) 0.0812(14) -0.0044(10) 0.0141(10) 0.0036(9)
C16 0.1027(19) 0.0539(13) 0.1015(18) -0.0095(12) 0.0642(16) -0.0167(12)
C8 0.0960(17) 0.0303(9) 0.0634(12) 0.0126(8) -0.0098(11) -0.0022(9)
C29 0.0730(14) 0.0798(15) 0.0396(9) 0.0041(9) -0.0010(9) 0.0136(11)
C27 0.0748(15) 0.0631(13) 0.0653(13) 0.0080(10) -0.0155(11) 0.0108(11)
C32 0.0564(14) 0.0933(18) 0.0852(17) -0.0131(14) -0.0125(12) 0.0137(13)
C31 0.087(2) 0.100(2) 0.0595(14) -0.0076(13) -0.0310(13) 0.0273(16)
C30 0.099(2) 0.103(2) 0.0403(11) 0.0038(11) -0.0120(12) 0.0238(16)
C18 0.0778(18) 0.120(2) 0.0890(18) -0.0049(17) -0.0173(14) -0.0368(17)

loop_
_atom_type_symbol
_atom_type_description
_atom_type_scat_dispersion_real
_atom_type_scat_dispersion_imag
_atom_type_scat_source
C C 0.0033 0.0016 'International Tables Vol C Tables 4.2.6.8 and 6.1.1.4'
H H 0.0000 0.0000 'International Tables Vol C Tables 4.2.6.8 and 6.1.1.4'
Ge Ge 0.1547 1.8001 'International Tables Vol C Tables 4.2.6.8 and 6.1.1.4'
N N 0.0061 0.0033 'International Tables Vol C Tables 4.2.6.8 and 6.1.1.4'
Se Se -0.0929 2.2259 'International Tables Vol C Tables 4.2.6.8 and 6.1.1.4'

loop_
_geom_angle_atom_site_label_1
_geom_angle_atom_site_label_2
_geom_angle_atom_site_label_3
_geom_angle
_geom_angle_site_symmetry_1
_geom_angle_site_symmetry_3
_geom_angle_publ_flag
C34 Ge1 N1 102.89(6) . . ?
C34 Ge1 N2 102.89(6) . . ?
N1 Ge1 N2 92.31(5) . . ?
C34 Ge1 Se1 121.13(5) . . ?
N1 Ge1 Se1 116.96(4) . . ?
N2 Ge1 Se1 116.01(4) . . ?
C4 N2 C1 107.53(13) . . ?
C4 N2 Ge1 125.27(11) . . ?
C1 N2 Ge1 126.67(10) . . ?
C9 N1 C6 107.62(13) . . ?
C9 N1 Ge1 125.67(11) . . ?
C6 N1 Ge1 126.55(10) . . ?
C39 C34 C35 119.12(16) . . ?
C39 C34 Ge1 119.08(13) . . ?
C35 C34 Ge1 121.78(12) . . ?
C34 C39 C38 120.27(18) . . ?
C34 C39 H39 119.9 . . ?
C38 C39 H39 119.9 . . ?
C21 C20 C19 118.24(17) . . ?
C21 C20 C26 119.94(16) . . ?
C19 C20 C26 121.82(17) . . ?
C5 C6 N1 124.57(14) . . ?
C5 C6 C7 127.88(16) . . ?
N1 C6 C7 107.32(15) . . ?
N2 C4 C3 109.44(14) . . ?
N2 C4 C19 123.55(14) . . ?
C3 C4 C19 126.82(15) . . ?
N2 C1 C5 123.78(15) . . ?
N2 C1 C2 107.72(14) . . ?
C5 C1 C2 128.32(16) . . ?
C6 C5 C1 124.83(15) . . ?
C6 C5 C28 117.63(15) . . ?
C1 C5 C28 117.53(15) . . ?
C36 C35 C34 120.22(18) . . ?
C36 C35 H35 119.9 . . ?
C34 C35 H35 119.9 . . ?
C15 C10 C11 120.15(16) . . ?
C15 C10 C9 121.31(16) . . ?
C11 C10 C9 118.24(16) . . ?
C23 C24 C19 118.81(16) . . ?
C23 C24 C25 119.71(17) . . ?
C19 C24 C25 121.46(16) . . ?
N1 C9 C8 109.17(16) . . ?
N1 C9 C10 125.14(14) . . ?
C8 C9 C10 125.44(15) . . ?
C37 C38 C39 119.77(18) . . ?
C37 C38 H38 120.1 . . ?
C39 C38 H38 120.1 . . ?
C22 C21 C20 122.38(17) . . ?
C22 C21 H21 118.8 . . ?
C20 C21 H21 118.8 . . ?
C12 C11 C10 118.70(16) . . ?
C12 C11 C17 119.40(17) . . ?
C10 C11 C17 121.87(16) . . ?
C3 C2 C1 107.73(15) . . ?
C3 C2 H2 126.1 . . ?
C1 C2 H2 126.1 . . ?
C33 C28 C29 118.94(18) . . ?
C33 C28 C5 120.40(16) . . ?
C29 C28 C5 120.64(19) . . ?
C14 C15 C10 118.60(17) . . ?
C14 C15 C16 120.26(19) . . ?
C10 C15 C16 121.13(19) . . ?
C24 C19 C20 120.39(15) . . ?
C24 C19 C4 118.76(15) . . ?
C20 C19 C4 120.79(16) . . ?
C22 C23 C24 121.69(18) . . ?
C22 C23 H23 119.2 . . ?
C24 C23 H23 119.2 . . ?
C2 C3 C4 107.57(15) . . ?
C2 C3 H3 126.2 . . ?
C4 C3 H3 126.2 . . ?
C21 C22 C23 118.45(17) . . ?
C21 C22 C27 120.95(18) . . ?
C23 C22 C27 120.6(2) . . ?
C38 C37 C36 120.66(18) . . ?
C38 C37 H37 119.7 . . ?
C36 C37 H37 119.7 . . ?
C13 C12 C11 122.12(18) . . ?
C13 C12 H12 118.9 . . ?
C11 C12 H12 118.9 . . ?
C24 C25 H25A 109.5 . . ?
C24 C25 H25B 109.5 . . ?
H25A C25 H25B 109.5 . . ?
C24 C25 H25C 109.5 . . ?
H25A C25 H25C 109.5 . . ?
H25B C25 H25C 109.5 . . ?
C20 C26 H26A 109.5 . . ?
C20 C26 H26B 109.5 . . ?
H26A C26 H26B 109.5 . . ?
C20 C26 H26C 109.5 . . ?
H26A C26 H26C 109.5 . . ?
H26B C26 H26C 109.5 . . ?
C8 C7 C6 107.89(16) . . ?
C8 C7 H7 126.1 . . ?
C6 C7 H7 126.1 . . ?
C12 C13 C14 117.77(18) . . ?
C12 C13 C18 120.9(2) . . ?
C14 C13 C18 121.3(2) . . ?
C15 C14 C13 122.56(18) . . ?
C15 C14 H14 118.7 . . ?
C13 C14 H14 118.7 . . ?
C37 C36 C35 119.93(19) . . ?
C37 C36 H36 120.0 . . ?
C35 C36 H36 120.0 . . ?
C28 C33 C32 120.7(2) . . ?
C28 C33 H33 119.7 . . ?
C32 C33 H33 119.7 . . ?
C11 C17 H17A 109.5 . . ?
C11 C17 H17B 109.5 . . ?
H17A C17 H17B 109.5 . . ?
C11 C17 H17C 109.5 . . ?
H17A C17 H17C 109.5 . . ?
H17B C17 H17C 109.5 . . ?
C15 C16 H16A 109.5 . . ?
C15 C16 H16B 109.5 . . ?
H16A C16 H16B 109.5 . . ?
C15 C16 H16C 109.5 . . ?
H16A C16 H16C 109.5 . . ?
H16B C16 H16C 109.5 . . ?
C7 C8 C9 107.98(16) . . ?
C7 C8 H8 126.0 . . ?
C9 C8 H8 126.0 . . ?
C30 C29 C28 119.8(2) . . ?
C30 C29 H29 120.1 . . ?
C28 C29 H29 120.1 . . ?
C22 C27 H27A 109.5 . . ?
C22 C27 H27B 109.5 . . ?
H27A C27 H27B 109.5 . . ?
C22 C27 H27C 109.5 . . ?
H27A C27 H27C 109.5 . . ?
H27B C27 H27C 109.5 . . ?
C31 C32 C33 119.5(3) . . ?
C31 C32 H32 120.3 . . ?
C33 C32 H32 120.3 . . ?
C30 C31 C32 120.6(2) . . ?
C30 C31 H31 119.7 . . ?
C32 C31 H31 119.7 . . ?
C31 C30 C29 120.6(2) . . ?
C31 C30 H30 119.7 . . ?
C29 C30 H30 119.7 . . ?
C13 C18 H18A 109.5 . . ?
C13 C18 H18B 109.5 . . ?
H18A C18 H18B 109.5 . . ?
C13 C18 H18C 109.5 . . ?
H18A C18 H18C 109.5 . . ?
H18B C18 H18C 109.5 . . ?

loop_
_geom_bond_atom_site_label_1
_geom_bond_atom_site_label_2
_geom_bond_distance
_geom_bond_site_symmetry_2
_geom_bond_publ_flag
Ge1 C34 1.9334(15) . ?
Ge1 N1 1.9418(12) . ?
Ge1 N2 1.9463(13) . ?
Ge1 Se1 2.1953(3) . ?
N2 C4 1.3563(19) . ?
N2 C1 1.399(2) . ?
N1 C9 1.357(2) . ?
N1 C6 1.405(2) . ?
C34 C39 1.384(2) . ?
C34 C35 1.387(2) . ?
C39 C38 1.390(3) . ?
C39 H39 0.9300 . ?
C20 C21 1.388(3) . ?
C20 C19 1.405(2) . ?
C20 C26 1.506(3) . ?
C6 C5 1.393(2) . ?
C6 C7 1.407(2) . ?
C4 C3 1.404(2) . ?
C4 C19 1.481(2) . ?
C1 C5 1.399(2) . ?
C1 C2 1.411(2) . ?
C5 C28 1.490(2) . ?
C35 C36 1.386(3) . ?
C35 H35 0.9300 . ?
C10 C15 1.396(2) . ?
C10 C11 1.400(2) . ?
C10 C9 1.488(2) . ?
C24 C23 1.389(2) . ?
C24 C19 1.402(2) . ?
C24 C25 1.509(2) . ?
C9 C8 1.398(2) . ?
C38 C37 1.369(3) . ?
C38 H38 0.9300 . ?
C21 C22 1.379(3) . ?
C21 H21 0.9300 . ?
C11 C12 1.386(2) . ?
C11 C17 1.505(2) . ?
C2 C3 1.369(3) . ?
C2 H2 0.9300 . ?
C28 C33 1.375(3) . ?
C28 C29 1.395(3) . ?
C15 C14 1.379(3) . ?
C15 C16 1.508(3) . ?
C23 C22 1.385(3) . ?
C23 H23 0.9300 . ?
C3 H3 0.9300 . ?
C22 C27 1.512(3) . ?
C37 C36 1.371(3) . ?
C37 H37 0.9300 . ?
C12 C13 1.379(3) . ?
C12 H12 0.9300 . ?
C25 H25A 0.9600 . ?
C25 H25B 0.9600 . ?
C25 H25C 0.9600 . ?
C26 H26A 0.9600 . ?
C26 H26B 0.9600 . ?
C26 H26C 0.9600 . ?
C7 C8 1.365(3) . ?
C7 H7 0.9300 . ?
C13 C14 1.382(3) . ?
C13 C18 1.511(3) . ?
C14 H14 0.9300 . ?
C36 H36 0.9300 . ?
C33 C32 1.390(3) . ?
C33 H33 0.9300 . ?
C17 H17A 0.9600 . ?
C17 H17B 0.9600 . ?
C17 H17C 0.9600 . ?
C16 H16A 0.9600 . ?
C16 H16B 0.9600 . ?
C16 H16C 0.9600 . ?
C8 H8 0.9300 . ?
C29 C30 1.389(3) . ?
C29 H29 0.9300 . ?
C27 H27A 0.9600 . ?
C27 H27B 0.9600 . ?
C27 H27C 0.9600 . ?
C32 C31 1.377(4) . ?
C32 H32 0.9300 . ?
C31 C30 1.352(4) . ?
C31 H31 0.9300 . ?
C30 H30 0.9300 . ?
C18 H18A 0.9600 . ?
C18 H18B 0.9600 . ?
C18 H18C 0.9600 . ?
